data_7036201
loop_
_publ_author_name
'Xu, W.'
'Langer, R.'

_publ_section_title
;
 Probing the effect of heterocycle-bonding in PNX-type ruthenium
 pre-catalysts for reactions involving H2.
;
_journal_issue 38
_journal_name_full 'Dalton transactions (Cambridge, England : 2003)'
_journal_page_first 16785
_journal_page_last 16790
_journal_paper_doi 10.1039/c5dt02226f
_journal_volume 44
_journal_year 2015
_chemical_formula_moiety 'C37 H36 Cl2 N2 P2 Ru, C H2 Cl2'
_chemical_formula_sum 'C38 H38 Cl4 N2 P2 Ru'
_chemical_formula_weight 827.51
_chemical_name_systematic
;
 ?
;
_space_group_IT_number 2
_symmetry_cell_setting triclinic
_symmetry_space_group_name_Hall '-P 1'
_symmetry_space_group_name_H-M 'P -1'
_atom_sites_solution_hydrogens geom
_atom_sites_solution_primary direct
_atom_sites_solution_secondary difmap
_audit_creation_method SHELXL-97
_audit_update_record
;
2015-05-14 deposited with the CCDC.
2015-08-18 downloaded from the CCDC.
;
_cell_angle_alpha 72.073(5)
_cell_angle_beta 73.198(5)
_cell_angle_gamma 74.158(5)
_cell_formula_units_Z 2
_cell_length_a 10.341(5)
_cell_length_b 13.774(5)
_cell_length_c 14.280(5)
_cell_measurement_temperature 100(2)
_cell_volume 1814.4(13)
_computing_molecular_graphics 'DIAMOND 3.2g (Brandenburg 2011) '
_computing_publication_material 'DIAMOND 3.2g (Brandenburg 2011) '
_computing_structure_refinement 'ShelXL (Sheldrick, 2008)'
_computing_structure_solution 'ShelXS (Sheldrick, 2008)'
_diffrn_ambient_temperature 100(2)
_diffrn_measured_fraction_theta_full 0.991
_diffrn_measured_fraction_theta_max 0.991
_diffrn_measurement_device_type 'Bruker P4'
_diffrn_measurement_method '\w scans'
_diffrn_radiation_monochromator graphite
_diffrn_radiation_source 'fine-focus sealed tube'
_diffrn_radiation_type MoK\a
_diffrn_radiation_wavelength 0.71073
_diffrn_reflns_av_R_equivalents 0.0255
_diffrn_reflns_av_sigmaI/netI 0.0292
_diffrn_reflns_limit_h_max 13
_diffrn_reflns_limit_h_min -13
_diffrn_reflns_limit_k_max 18
_diffrn_reflns_limit_k_min -18
_diffrn_reflns_limit_l_max 18
_diffrn_reflns_limit_l_min -18
_diffrn_reflns_number 25651
_diffrn_reflns_theta_full 28.33
_diffrn_reflns_theta_max 28.33
_diffrn_reflns_theta_min 2.10
_exptl_absorpt_coefficient_mu 0.846
_exptl_absorpt_correction_T_max 0.830
_exptl_absorpt_correction_T_min 0.796
_exptl_absorpt_correction_type multi-scan
_exptl_absorpt_process_details 'SADABS V2012/1 (Bruker AXS Inc.)'
_exptl_crystal_colour red
_exptl_crystal_density_diffrn 1.513
_exptl_crystal_density_method 'not measured'
_exptl_crystal_description block
_exptl_crystal_F_000 844.0
_exptl_crystal_size_max 0.27
_exptl_crystal_size_mid 0.25
_exptl_crystal_size_min 0.22
_refine_diff_density_max 0.820
_refine_diff_density_min -0.909
_refine_diff_density_rms 0.077
_refine_ls_extinction_method none
_refine_ls_goodness_of_fit_ref 1.039
_refine_ls_hydrogen_treatment mixed
_refine_ls_matrix_type full
_refine_ls_number_parameters 450
_refine_ls_number_reflns 8970
_refine_ls_number_restraints 0
_refine_ls_restrained_S_all 1.039
_refine_ls_R_factor_all 0.0356
_refine_ls_R_factor_gt 0.0276
_refine_ls_shift/su_max 0.002
_refine_ls_shift/su_mean 0.000
_refine_ls_structure_factor_coef Fsqd
_refine_ls_weighting_details 'calc w=1/[\s^2^(Fo^2^)+(0.0242P)^2^+1.7405P] where P=(Fo^2^+2Fc^2^)/3'
_refine_ls_weighting_scheme calc
_refine_ls_wR_factor_gt 0.0606
_refine_ls_wR_factor_ref 0.0636
_reflns_number_gt 7879
_reflns_number_total 8970
_reflns_threshold_expression >2\s(I)
_cod_data_source_file c5dt02226f2.cif
_cod_data_source_block complex4
_cod_depositor_comments 'Adding full bibliography for 7036199--7036205.cif.'
_cod_original_sg_symbol_H-M P-1
_cod_database_code 7036201

loop_
_space_group_symop_id
_space_group_symop_operation_xyz
1 'x, y, z'
2 '-x, -y, -z'

loop_
_atom_site_label
_atom_site_type_symbol
_atom_site_fract_x
_atom_site_fract_y
_atom_site_fract_z
_atom_site_U_iso_or_equiv
_atom_site_adp_type
_atom_site_occupancy
_atom_site_symmetry_multiplicity
_atom_site_calc_flag
_atom_site_refinement_flags
_atom_site_disorder_assembly
_atom_site_disorder_group
Ru1 Ru 0.912976(14) 0.204090(10) 0.820437(10) 0.00896(4) Uani 1 1 d . . .
Cl1 Cl 0.97606(4) 0.37311(3) 0.76116(3) 0.01301(9) Uani 1 1 d . . .
P1 P 1.09789(5) 0.13268(3) 0.71128(4) 0.01145(9) Uani 1 1 d . . .
Cl2 Cl 0.86215(5) 0.03516(3) 0.91271(3) 0.01671(9) Uani 1 1 d . . .
P2 P 0.74061(4) 0.25263(3) 0.73255(3) 0.00993(9) Uani 1 1 d . . .
N2 N 1.06084(15) 0.16429(12) 0.91267(11) 0.0113(3) Uani 1 1 d . . .
C25 C 1.18125(18) 0.20582(14) 0.58739(14) 0.0131(3) Uani 1 1 d . . .
N1 N 0.79369(16) 0.24337(12) 0.95781(12) 0.0156(3) Uani 1 1 d . . .
H1 H 0.7800 0.3151 0.9311 0.019 Uiso 1 1 calc R . .
C35 C 0.7812(2) 0.23912(15) 1.12191(15) 0.0193(4) Uani 1 1 d . . .
H35 H 0.8117 0.2377 1.1791 0.023 Uiso 1 1 calc R . .
C2 C 0.6925(2) 0.11012(14) 0.64579(15) 0.0164(4) Uani 1 1 d . . .
H0aa H 0.7381 0.1479 0.5828 0.020 Uiso 1 1 calc R . .
C22 C 1.1405(2) -0.17696(15) 0.63014(16) 0.0241(4) Uani 1 1 d . . .
H22 H 1.1492 -0.2398 0.6122 0.029 Uiso 1 1 calc R . .
C37 C 0.6512(2) 0.24235(16) 1.01496(15) 0.0201(4) Uani 1 1 d . . .
H37 H 0.5746 0.2432 0.9905 0.024 Uiso 1 1 calc R . .
C36 C 0.6526(2) 0.23963(15) 1.11918(15) 0.0202(4) Uani 1 1 d . . .
H36 H 0.5752 0.2385 1.1748 0.024 Uiso 1 1 calc R . .
C13 C 0.76325(18) 0.32855(13) 0.59975(13) 0.0121(3) Uani 1 1 d . . .
C34 C 0.86490(19) 0.24116(13) 1.02099(14) 0.0134(3) Uani 1 1 d . . .
C26 C 1.1707(2) 0.18917(15) 0.49824(15) 0.0179(4) Uani 1 1 d . . .
H26 H 1.1204 0.1394 0.5017 0.021 Uiso 1 1 calc R . .
C1 C 0.66753(18) 0.14541(13) 0.73214(14) 0.0126(3) Uani 1 1 d . . .
C18 C 0.65649(19) 0.35581(14) 0.54850(14) 0.0147(4) Uani 1 1 d . . .
H18 H 0.5727 0.3322 0.5816 0.018 Uiso 1 1 calc R . .
C14 C 0.88373(19) 0.36659(14) 0.55100(14) 0.0136(3) Uani 1 1 d . . .
H14 H 0.9560 0.3504 0.5854 0.016 Uiso 1 1 calc R . .
C10 C 0.3678(2) 0.49100(16) 0.85707(16) 0.0218(4) Uani 1 1 d . . .
H10 H 0.2931 0.5412 0.8820 0.026 Uiso 1 1 calc R . .
C8 C 0.45215(19) 0.33357(15) 0.79957(14) 0.0161(4) Uani 1 1 d . . .
H8 H 0.4342 0.2764 0.7849 0.019 Uiso 1 1 calc R . .
C24 C 1.2439(2) -0.04468(15) 0.64036(14) 0.0180(4) Uani 1 1 d . . .
H24 H 1.3237 -0.0177 0.6297 0.022 Uiso 1 1 calc R . .
C3 C 0.6515(2) 0.02000(15) 0.65073(16) 0.0210(4) Uani 1 1 d . . .
H3 H 0.6690 -0.0032 0.5913 0.025 Uiso 1 1 calc R . .
C29 C 1.3146(2) 0.33678(16) 0.48667(16) 0.0229(4) Uani 1 1 d . . .
H29 H 1.3632 0.3879 0.4827 0.027 Uiso 1 1 calc R . .
C30 C 1.2531(2) 0.28131(15) 0.58028(15) 0.0187(4) Uani 1 1 d . . .
H30 H 1.2598 0.2946 0.6400 0.022 Uiso 1 1 calc R . .
C7 C 0.58803(18) 0.34297(14) 0.78422(13) 0.0126(3) Uani 1 1 d . . .
C32 C 1.20463(18) 0.16251(14) 0.85588(14) 0.0140(4) Uani 1 1 d . . .
H32A H 1.2678 0.1338 0.9027 0.017 Uiso 1 1 calc R . .
H32B H 1.2173 0.2340 0.8181 0.017 Uiso 1 1 calc R . .
C27 C 1.2333(2) 0.24492(16) 0.40472(16) 0.0241(4) Uani 1 1 d . . .
H27 H 1.2263 0.2326 0.3446 0.029 Uiso 1 1 calc R . .
C15 C 0.8991(2) 0.42826(14) 0.45209(14) 0.0165(4) Uani 1 1 d . . .
H15 H 0.9819 0.4535 0.4193 0.020 Uiso 1 1 calc R . .
C4 C 0.5853(2) -0.03567(15) 0.74215(17) 0.0213(4) Uani 1 1 d . . .
H4 H 0.5580 -0.0974 0.7456 0.026 Uiso 1 1 calc R . .
C11 C 0.5025(2) 0.50154(15) 0.84144(16) 0.0215(4) Uani 1 1 d . . .
H11 H 0.5201 0.5591 0.8557 0.026 Uiso 1 1 calc R . .
C19 C 1.1135(2) 0.00919(14) 0.68108(14) 0.0150(4) Uani 1 1 d . . .
C5 C 0.5589(2) -0.00141(15) 0.82872(16) 0.0199(4) Uani 1 1 d . . .
H5 H 0.5131 -0.0395 0.8914 0.024 Uiso 1 1 calc R . .
C33 C 1.01758(19) 0.22944(14) 0.98610(14) 0.0143(4) Uani 1 1 d . . .
H33A H 1.0429 0.2984 0.9536 0.017 Uiso 1 1 calc R . .
H33B H 1.0626 0.1952 1.0438 0.017 Uiso 1 1 calc R . .
C12 C 0.6119(2) 0.42831(15) 0.80509(15) 0.0181(4) Uani 1 1 d . . .
H12 H 0.7039 0.4363 0.7943 0.022 Uiso 1 1 calc R . .
C9 C 0.3425(2) 0.40695(16) 0.83616(16) 0.0206(4) Uani 1 1 d . . .
H9 H 0.2504 0.3994 0.8468 0.025 Uiso 1 1 calc R . .
C23 C 1.2565(2) -0.13753(15) 0.61553(15) 0.0220(4) Uani 1 1 d . . .
H23 H 1.3450 -0.1739 0.5885 0.026 Uiso 1 1 calc R . .
C28 C 1.3060(2) 0.31842(16) 0.39887(16) 0.0243(4) Uani 1 1 d . . .
H28 H 1.3496 0.3560 0.3350 0.029 Uiso 1 1 calc R . .
C17 C 0.6720(2) 0.41694(14) 0.44990(14) 0.0158(4) Uani 1 1 d . . .
C20 C 0.9987(2) -0.03205(15) 0.69660(15) 0.0191(4) Uani 1 1 d . . .
H20 H 0.9101 0.0031 0.7250 0.023 Uiso 1 1 calc R . .
C31 C 1.23553(19) 0.09440(15) 0.78319(15) 0.0159(4) Uani 1 1 d . . .
H31A H 1.2418 0.0205 0.8214 0.019 Uiso 1 1 calc R . .
H31B H 1.3255 0.1016 0.7356 0.019 Uiso 1 1 calc R . .
C16 C 0.7939(2) 0.45281(14) 0.40149(15) 0.0168(4) Uani 1 1 d . . .
C6 C 0.59933(19) 0.08858(14) 0.82412(14) 0.0150(4) Uani 1 1 d . . .
H6 H 0.5806 0.1118 0.8837 0.018 Uiso 1 1 calc R . .
C21 C 1.0122(2) -0.12472(16) 0.67086(17) 0.0243(4) Uani 1 1 d . . .
H21 H 0.9327 -0.1520 0.6814 0.029 Uiso 1 1 calc R . .
Cl3 Cl 0.72434(6) 0.69781(5) 0.87772(5) 0.03635(14) Uani 1 1 d . . .
Cl4B Cl 0.9874(9) 0.5630(9) 0.9044(12) 0.057(3) Uani 0.230(10) 1 d P A 1
C38B C 0.8355(13) 0.5837(9) 0.8654(6) 0.000 Uiso 0.230(10) 1 d P A 1
H38A H 0.8594 0.5818 0.7935 0.000 Uiso 0.230(10) 1 calc PR A 1
H38B H 0.7878 0.5255 0.9049 0.000 Uiso 0.230(10) 1 calc PR A 1
Cl4A Cl 1.01223(15) 0.59698(19) 0.8565(3) 0.0469(5) Uani 0.770(10) 1 d P A 2
C38A C 0.8526(7) 0.5847(6) 0.8631(7) 0.080(3) Uani 0.770(10) 1 d P A 2
H38C H 0.8287 0.5257 0.9208 0.096 Uiso 0.770(10) 1 calc PR A 2
H38D H 0.8521 0.5675 0.8008 0.096 Uiso 0.770(10) 1 calc PR A 2
H16 H 0.804(2) 0.4944(19) 0.3350(19) 0.024(6) Uiso 1 1 d . . .
H17 H 0.600(2) 0.4330(17) 0.4166(17) 0.017(5) Uiso 1 1 d . . .
H2 H 1.056(2) 0.1044(18) 0.9448(17) 0.016(6) Uiso 1 1 d . . .

loop_
_atom_site_aniso_label
_atom_site_aniso_U_11
_atom_site_aniso_U_22
_atom_site_aniso_U_33
_atom_site_aniso_U_23
_atom_site_aniso_U_13
_atom_site_aniso_U_12
Ru1 0.00940(7) 0.00815(7) 0.01002(7) -0.00152(5) -0.00312(5) -0.00271(5)
Cl1 0.0138(2) 0.00994(19) 0.0159(2) -0.00224(15) -0.00324(16) -0.00468(15)
P1 0.0116(2) 0.0103(2) 0.0139(2) -0.00415(17) -0.00427(17) -0.00167(17)
Cl2 0.0204(2) 0.0125(2) 0.0189(2) 0.00355(16) -0.01090(17) -0.00755(17)
P2 0.0100(2) 0.0092(2) 0.0108(2) -0.00115(16) -0.00295(16) -0.00313(16)
N2 0.0136(7) 0.0102(7) 0.0113(7) -0.0028(6) -0.0041(6) -0.0030(6)
C25 0.0110(8) 0.0119(8) 0.0157(9) -0.0049(7) -0.0019(7) -0.0003(7)
N1 0.0168(8) 0.0130(7) 0.0162(8) -0.0015(6) -0.0022(6) -0.0059(6)
C35 0.0244(10) 0.0216(10) 0.0125(9) -0.0028(7) -0.0038(8) -0.0072(8)
C2 0.0175(9) 0.0152(9) 0.0180(9) -0.0040(7) -0.0056(7) -0.0039(7)
C22 0.0419(13) 0.0129(9) 0.0197(10) -0.0071(8) -0.0091(9) -0.0034(9)
C37 0.0135(9) 0.0310(11) 0.0156(10) -0.0029(8) -0.0015(7) -0.0093(8)
C36 0.0222(10) 0.0202(10) 0.0151(10) -0.0024(7) 0.0013(8) -0.0076(8)
C13 0.0143(8) 0.0090(8) 0.0117(8) -0.0016(6) -0.0030(7) -0.0016(7)
C34 0.0169(9) 0.0097(8) 0.0139(9) -0.0023(7) -0.0038(7) -0.0036(7)
C26 0.0239(10) 0.0148(9) 0.0175(10) -0.0041(7) -0.0069(8) -0.0054(8)
C1 0.0102(8) 0.0105(8) 0.0179(9) -0.0015(7) -0.0066(7) -0.0021(6)
C18 0.0138(9) 0.0156(9) 0.0150(9) -0.0028(7) -0.0035(7) -0.0044(7)
C14 0.0146(9) 0.0113(8) 0.0151(9) -0.0027(7) -0.0050(7) -0.0016(7)
C10 0.0167(9) 0.0160(9) 0.0292(11) -0.0081(8) -0.0025(8) 0.0025(8)
C8 0.0140(9) 0.0150(9) 0.0192(10) -0.0037(7) -0.0034(7) -0.0037(7)
C24 0.0219(10) 0.0159(9) 0.0153(9) -0.0034(7) -0.0033(7) -0.0036(8)
C3 0.0237(10) 0.0162(9) 0.0285(11) -0.0093(8) -0.0103(8) -0.0035(8)
C29 0.0209(10) 0.0223(10) 0.0273(11) -0.0084(8) 0.0005(8) -0.0109(8)
C30 0.0170(9) 0.0208(10) 0.0205(10) -0.0087(8) -0.0014(7) -0.0062(8)
C7 0.0130(8) 0.0111(8) 0.0118(9) 0.0001(6) -0.0038(7) -0.0017(7)
C32 0.0113(8) 0.0151(9) 0.0175(9) -0.0051(7) -0.0055(7) -0.0019(7)
C27 0.0360(12) 0.0202(10) 0.0173(10) -0.0055(8) -0.0055(9) -0.0074(9)
C15 0.0173(9) 0.0137(9) 0.0162(9) -0.0013(7) -0.0012(7) -0.0048(7)
C4 0.0199(10) 0.0116(9) 0.0361(12) -0.0040(8) -0.0129(9) -0.0044(7)
C11 0.0195(10) 0.0159(9) 0.0303(11) -0.0094(8) -0.0040(8) -0.0029(8)
C19 0.0201(9) 0.0111(8) 0.0148(9) -0.0031(7) -0.0073(7) -0.0013(7)
C5 0.0170(9) 0.0146(9) 0.0261(11) 0.0038(8) -0.0083(8) -0.0065(7)
C33 0.0161(9) 0.0166(9) 0.0134(9) -0.0053(7) -0.0053(7) -0.0044(7)
C12 0.0135(9) 0.0161(9) 0.0258(11) -0.0065(8) -0.0034(7) -0.0045(7)
C9 0.0100(9) 0.0216(10) 0.0283(11) -0.0061(8) -0.0020(8) -0.0026(7)
C23 0.0312(11) 0.0151(9) 0.0155(10) -0.0051(7) -0.0029(8) 0.0011(8)
C28 0.0279(11) 0.0205(10) 0.0208(10) -0.0035(8) 0.0015(8) -0.0082(9)
C17 0.0179(9) 0.0147(9) 0.0148(9) -0.0025(7) -0.0072(7) -0.0009(7)
C20 0.0214(10) 0.0149(9) 0.0240(10) -0.0074(8) -0.0096(8) -0.0007(8)
C31 0.0131(9) 0.0168(9) 0.0187(10) -0.0069(7) -0.0065(7) 0.0013(7)
C16 0.0231(10) 0.0123(9) 0.0129(9) -0.0010(7) -0.0037(7) -0.0031(7)
C6 0.0143(9) 0.0146(9) 0.0161(9) -0.0008(7) -0.0067(7) -0.0029(7)
C21 0.0315(12) 0.0190(10) 0.0295(12) -0.0087(8) -0.0123(9) -0.0079(9)
Cl3 0.0291(3) 0.0407(3) 0.0309(3) -0.0098(2) -0.0086(2) 0.0092(2)
Cl4B 0.024(3) 0.069(4) 0.108(7) -0.068(5) -0.039(4) 0.021(3)
Cl4A 0.0195(5) 0.0499(8) 0.0838(13) -0.0442(9) -0.0023(7) -0.0055(5)
C38A 0.037(3) 0.055(3) 0.172(8) -0.066(4) -0.038(3) 0.011(2)

loop_
_atom_type_symbol
_atom_type_description
_atom_type_scat_dispersion_real
_atom_type_scat_dispersion_imag
_atom_type_scat_source
C C 0.0033 0.0016 'International Tables Vol C Tables 4.2.6.8 and 6.1.1.4'
H H 0.0000 0.0000 'International Tables Vol C Tables 4.2.6.8 and 6.1.1.4'
N N 0.0061 0.0033 'International Tables Vol C Tables 4.2.6.8 and 6.1.1.4'
P P 0.1023 0.0942 'International Tables Vol C Tables 4.2.6.8 and 6.1.1.4'
Cl Cl 0.1484 0.1585 'International Tables Vol C Tables 4.2.6.8 and 6.1.1.4'
Ru Ru -1.2594 0.8363 'International Tables Vol C Tables 4.2.6.8 and 6.1.1.4'

loop_
_geom_angle_atom_site_label_1
_geom_angle_atom_site_label_2
_geom_angle_atom_site_label_3
_geom_angle
P1 Ru1 Cl1 93.16(3)
P1 Ru1 Cl2 91.67(3)
P1 Ru1 P2 102.16(4)
Cl2 Ru1 Cl1 167.579(17)
P2 Ru1 Cl1 94.43(2)
P2 Ru1 Cl2 95.72(2)
N2 Ru1 Cl1 85.14(5)
N2 Ru1 P1 82.82(5)
N2 Ru1 Cl2 84.12(5)
N2 Ru1 P2 175.02(4)
N1 Ru1 Cl1 89.52(5)
N1 Ru1 P1 158.53(5)
N1 Ru1 Cl2 81.87(5)
N1 Ru1 P2 98.86(5)
N1 Ru1 N2 76.18(7)
C25 P1 Ru1 124.65(6)
C25 P1 C31 102.14(9)
C19 P1 Ru1 124.13(7)
C19 P1 C25 99.64(9)
C19 P1 C31 100.09(8)
C31 P1 Ru1 101.52(7)
C13 P2 Ru1 122.61(6)
C13 P2 C7 96.96(8)
C1 P2 Ru1 115.06(6)
C1 P2 C13 102.74(8)
C1 P2 C7 103.08(9)
C7 P2 Ru1 113.37(7)
C32 N2 Ru1 114.65(12)
C32 N2 C33 112.86(14)
C33 N2 Ru1 110.69(11)
C26 C25 P1 120.63(14)
C30 C25 P1 120.71(15)
C30 C25 C26 118.64(17)
C37 N1 Ru1 134.71(13)
C34 N1 Ru1 115.27(13)
C34 N1 C37 107.01(16)
C36 C35 C34 106.85(18)
C1 C2 C3 120.75(18)
C21 C22 C23 119.80(18)
N1 C37 C36 105.04(16)
C35 C36 C37 108.57(17)
C18 C13 P2 120.99(14)
C14 C13 P2 120.11(14)
C14 C13 C18 118.73(17)
N1 C34 C35 112.53(17)
N1 C34 C33 118.74(16)
C35 C34 C33 128.34(17)
C27 C26 C25 120.49(18)
C2 C1 P2 122.03(14)
C2 C1 C6 118.53(17)
C6 C1 P2 118.93(14)
C17 C18 C13 120.72(17)
C13 C14 C15 120.54(17)
C9 C10 C11 119.75(18)
C9 C8 C7 120.76(18)
C23 C24 C19 120.18(19)
C4 C3 C2 120.05(19)
C28 C29 C30 120.60(19)
C29 C30 C25 120.39(19)
C8 C7 P2 124.36(14)
C8 C7 C12 118.60(17)
C12 C7 P2 116.99(14)
N2 C32 C31 107.67(14)
C28 C27 C26 120.21(19)
C16 C15 C14 120.13(18)
C3 C4 C5 119.99(18)
C10 C11 C12 120.28(19)
C24 C19 P1 119.76(14)
C20 C19 P1 121.37(14)
C20 C19 C24 118.87(17)
C4 C5 C6 120.17(19)
N2 C33 C34 106.13(14)
C11 C12 C7 120.61(18)
C10 C9 C8 120.00(18)
C22 C23 C24 120.25(19)
C29 C28 C27 119.64(19)
C18 C17 C16 119.91(18)
C19 C20 C21 120.57(19)
C32 C31 P1 110.47(12)
C15 C16 C17 119.94(18)
C5 C6 C1 120.51(18)
C22 C21 C20 120.3(2)
C38B Cl3 C38A 5.2(6)
Cl3 C38B Cl4B 114.8(7)
Cl4A C38A Cl3 113.9(4)

loop_
_geom_bond_atom_site_label_1
_geom_bond_atom_site_label_2
_geom_bond_distance
Ru1 Cl1 2.4205(9)
Ru1 P1 2.2907(8)
Ru1 Cl2 2.4096(9)
Ru1 P2 2.3077(9)
Ru1 N2 2.1530(17)
Ru1 N1 2.1337(17)
P1 C25 1.839(2)
P1 C19 1.835(2)
P1 C31 1.860(2)
P2 C13 1.8441(19)
P2 C1 1.8356(19)
P2 C7 1.8446(19)
N2 C32 1.471(2)
N2 C33 1.481(2)
C25 C26 1.400(3)
C25 C30 1.399(3)
N1 C37 1.465(2)
N1 C34 1.308(2)
C35 C36 1.340(3)
C35 C34 1.447(3)
C2 C1 1.393(3)
C2 C3 1.394(3)
C22 C23 1.385(3)
C22 C21 1.381(3)
C37 C36 1.481(3)
C13 C18 1.403(3)
C13 C14 1.393(3)
C34 C33 1.491(3)
C26 C27 1.390(3)
C1 C6 1.403(3)
C18 C17 1.389(3)
C14 C15 1.395(3)
C10 C11 1.386(3)
C10 C9 1.386(3)
C8 C7 1.394(3)
C8 C9 1.392(3)
C24 C19 1.405(3)
C24 C23 1.393(3)
C3 C4 1.384(3)
C29 C30 1.386(3)
C29 C28 1.384(3)
C7 C12 1.396(3)
C32 C31 1.518(3)
C27 C28 1.387(3)
C15 C16 1.388(3)
C4 C5 1.385(3)
C11 C12 1.388(3)
C19 C20 1.385(3)
C5 C6 1.390(3)
C17 C16 1.392(3)
C20 C21 1.395(3)
Cl3 C38B 1.701(12)
Cl3 C38A 1.773(7)
Cl4B C38B 1.739(13)
Cl4A C38A 1.678(7)
